data_7016566
loop_
_publ_author_name
'Lemouchi, C.'
'Barr\`es, A-L'
'M\'ezi\`ere, C'
'Rondeau, D.'
'Zorina, L.'
'Wzietek, P.'
'Batail, P.'

_publ_section_title
;
 Asymmetric addition of pyridine to
 1,4-bis(ethynyl)bicyclo[2.2.2]octane: dissymmetrical rotator ligands
 illustrated in dpppPt(ii) and [Re(6)Se(8)](2+) complexes and an
 amphidynamic hydrogen bonded framework solid.
;
_journal_issue 32
_journal_name_full 'Dalton transactions (Cambridge, England : 2003)'
_journal_page_first 8075
_journal_page_last 8078
_journal_paper_doi 10.1039/c1dt10913h
_journal_volume 40
_journal_year 2011
_chemical_compound_source 'synthesis as described'
_chemical_formula_moiety '2(C17 H18 N), C4 N4 Pt, 2(H2 O)'
_chemical_formula_sum 'C38 H40 N6 O2 Pt'
_chemical_formula_weight 807.85
_chemical_name_systematic
;
?
;
_space_group_IT_number 14
_symmetry_cell_setting monoclinic
_symmetry_space_group_name_Hall '-P 2ybc'
_symmetry_space_group_name_H-M 'P 1 21/c 1'
_atom_sites_solution_hydrogens geom
_atom_sites_solution_primary direct
_atom_sites_solution_secondary difmap
_audit_creation_method SHELXL-97
_cell_angle_alpha 90.00
_cell_angle_beta 109.925(5)
_cell_angle_gamma 90.00
_cell_formula_units_Z 2
_cell_length_a 13.5093(7)
_cell_length_b 10.2580(3)
_cell_length_c 13.9549(6)
_cell_measurement_reflns_used 20763
_cell_measurement_temperature 295(2)
_cell_measurement_theta_max 30
_cell_measurement_theta_min 4
_cell_volume 1818.09(15)
_computing_cell_refinement 'Dirax/lsq (Duisenberg & Schreurs, 1989-2000)'
_computing_data_collection 'Collect (Nonius BV, 1997-2000)'
_computing_data_reduction 'EvalCCD (Duisenberg & Schreurs 1990-2000)'
_computing_publication_material 'WinGX publication routines (Farrugia, 1999)'
_computing_structure_refinement 'SHELXL-97 (Sheldrick, 1997)'
_computing_structure_solution 'SHELXS-97 (Sheldrick, 1997)'
_diffrn_ambient_temperature 295(2)
_diffrn_detector_area_resol_mean 9
_diffrn_measured_fraction_theta_full 0.995
_diffrn_measured_fraction_theta_max 0.995
_diffrn_measurement_device '\k-geometry diffractometer'
_diffrn_measurement_device_type 'Bruker Nonius KappaCCD'
_diffrn_measurement_method 'combined \f and \w-scans'
_diffrn_radiation_monochromator graphite
_diffrn_radiation_source 'fine-focus sealed tube'
_diffrn_radiation_type MoK\a
_diffrn_radiation_wavelength 0.71073
_diffrn_reflns_av_R_equivalents 0.0292
_diffrn_reflns_av_sigmaI/netI 0.0239
_diffrn_reflns_limit_h_max 21
_diffrn_reflns_limit_h_min -20
_diffrn_reflns_limit_k_max 16
_diffrn_reflns_limit_k_min -16
_diffrn_reflns_limit_l_max 22
_diffrn_reflns_limit_l_min -22
_diffrn_reflns_number 49306
_diffrn_reflns_theta_full 34.97
_diffrn_reflns_theta_max 34.97
_diffrn_reflns_theta_min 3.69
_diffrn_standards_decay_% 0
_exptl_absorpt_coefficient_mu 3.899
_exptl_absorpt_correction_T_max 0.361
_exptl_absorpt_correction_T_min 0.312
_exptl_absorpt_correction_type multi-scan
_exptl_absorpt_process_details sadabs
_exptl_crystal_colour colorless
_exptl_crystal_density_diffrn 1.476
_exptl_crystal_density_method 'not measured'
_exptl_crystal_description plate
_exptl_crystal_F_000 808
_exptl_crystal_size_max 0.31
_exptl_crystal_size_mid 0.23
_exptl_crystal_size_min 0.15
_refine_diff_density_max 0.961
_refine_diff_density_min -0.992
_refine_diff_density_rms 0.092
_refine_ls_extinction_method none
_refine_ls_goodness_of_fit_ref 1.018
_refine_ls_hydrogen_treatment mixed
_refine_ls_matrix_type full
_refine_ls_number_parameters 221
_refine_ls_number_reflns 7949
_refine_ls_number_restraints 1
_refine_ls_restrained_S_all 1.018
_refine_ls_R_factor_all 0.0603
_refine_ls_R_factor_gt 0.0221
_refine_ls_shift/su_max 0.004
_refine_ls_shift/su_mean 0.000
_refine_ls_structure_factor_coef Fsqd
_refine_ls_weighting_details 'calc w=1/[\s^2^(Fo^2^)+(0.0141P)^2^+1.2071P] where P=(Fo^2^+2Fc^2^)/3'
_refine_ls_weighting_scheme calc
_refine_ls_wR_factor_gt 0.0423
_refine_ls_wR_factor_ref 0.0503
_reflns_number_gt 4810
_reflns_number_total 7949
_reflns_threshold_expression >2\s(I)
_cod_data_source_file c1dt10913h.txt
_cod_data_source_block (1-pyr-diethynilbicyclo[2,2,2]octaneH+)2[OH2]2[Pt(CN)4]2-
_cod_original_cell_volume 1818.09(14)
_cod_original_sg_symbol_H-M 'P 21/c'
_cod_database_code 7016566

loop_
_symmetry_equiv_pos_as_xyz
'x, y, z'
'-x, y+1/2, -z+1/2'
'-x, -y, -z'
'x, -y-1/2, z-1/2'

loop_
_atom_site_label
_atom_site_type_symbol
_atom_site_fract_x
_atom_site_fract_y
_atom_site_fract_z
_atom_site_U_iso_or_equiv
_atom_site_adp_type
_atom_site_occupancy
_atom_site_symmetry_multiplicity
_atom_site_calc_flag
_atom_site_refinement_flags
Pt01 Pt 0.0000 0.5000 0.5000 0.03239(3) Uani 1 2 d S
N01 N -0.04775(17) 0.7956(2) 0.44870(16) 0.0509(5) Uani 1 1 d .
N02 N 0.12781(14) 0.4980(2) 0.34931(14) 0.0503(4) Uani 1 1 d .
C02 C 0.08269(14) 0.4974(2) 0.40580(13) 0.0385(4) Uani 1 1 d .
C01 C -0.03108(16) 0.6870(2) 0.46844(16) 0.0411(5) Uani 1 1 d .
C1 C 0.32849(18) 0.8506(2) 0.54390(18) 0.0479(5) Uani 1 1 d .
H1 H 0.2824 0.8767 0.5768 0.057 Uiso 1 1 calc R
C2 C 0.38707(16) 0.8174(2) 0.50200(16) 0.0381(4) Uani 1 1 d .
C3 C 0.46209(15) 0.77145(18) 0.45372(14) 0.0304(4) Uani 1 1 d .
C4 C 0.42408(16) 0.6424(2) 0.39732(16) 0.0389(4) Uani 1 1 d .
H4A H 0.4141 0.5785 0.4444 0.047 Uiso 1 1 calc R
H4B H 0.3569 0.6559 0.3436 0.047 Uiso 1 1 calc R
C5 C 0.47483(16) 0.8712(2) 0.37617(16) 0.0378(4) Uani 1 1 d .
H5A H 0.4067 0.8887 0.3251 0.045 Uiso 1 1 calc R
H5B H 0.5020 0.9524 0.4108 0.045 Uiso 1 1 calc R
C6 C 0.57056(16) 0.7498(2) 0.53508(14) 0.0398(5) Uani 1 1 d .
H6A H 0.5945 0.8302 0.5724 0.048 Uiso 1 1 calc R
H6B H 0.5651 0.6841 0.5831 0.048 Uiso 1 1 calc R
C7 C 0.50451(16) 0.59100(19) 0.35114(15) 0.0358(4) Uani 1 1 d .
H7A H 0.4706 0.5785 0.2783 0.043 Uiso 1 1 calc R
H7B H 0.5314 0.5074 0.3813 0.043 Uiso 1 1 calc R
C8 C 0.55017(16) 0.81952(19) 0.32430(15) 0.0354(4) Uani 1 1 d .
H8A H 0.6068 0.8815 0.3331 0.042 Uiso 1 1 calc R
H8B H 0.5127 0.8092 0.2518 0.042 Uiso 1 1 calc R
C9 C 0.65065(15) 0.7056(2) 0.48615(14) 0.0376(4) Uani 1 1 d .
H9A H 0.6824 0.6239 0.5164 0.045 Uiso 1 1 calc R
H9B H 0.7061 0.7702 0.4987 0.045 Uiso 1 1 calc R
C10 C 0.59593(13) 0.68788(17) 0.37071(12) 0.0266(3) Uani 1 1 d .
C11 C 0.67136(14) 0.63723(19) 0.32576(13) 0.0324(4) Uani 1 1 d .
C12 C 0.73283(15) 0.5909(2) 0.29098(14) 0.0352(4) Uani 1 1 d .
C13 C 0.80154(14) 0.5340(2) 0.24451(14) 0.0368(5) Uani 1 1 d .
C14 C 0.82100(16) 0.4000(2) 0.25088(17) 0.0431(5) Uani 1 1 d .
H14 H 0.7927 0.3472 0.2892 0.052 Uiso 1 1 calc R
C15 C 0.88192(18) 0.3471(3) 0.2003(2) 0.0538(6) Uani 1 1 d .
H15 H 0.8942 0.2577 0.2027 0.065 Uiso 1 1 calc R
N16 N 0.92369(16) 0.4249(3) 0.14738(15) 0.0571(6) Uani 1 1 d .
H16 H 0.9608 0.3898 0.1150 0.069 Uiso 1 1 calc R
C17 C 0.9110(2) 0.5530(3) 0.14204(18) 0.0563(6) Uani 1 1 d .
H17 H 0.9439 0.6035 0.1063 0.068 Uiso 1 1 calc R
C18 C 0.84889(17) 0.6103(3) 0.18959(16) 0.0452(5) Uani 1 1 d .
H18 H 0.8383 0.7000 0.1853 0.054 Uiso 1 1 calc R
O21 O 0.1851(2) 0.9757(3) 0.66711(18) 0.0834(8) Uani 1 1 d D
H21A H 0.176(4) 0.981(4) 0.720(3) 0.125 Uiso 1 1 d D
H21B H 0.164(4) 1.041(3) 0.636(3) 0.125 Uiso 1 1 d D

loop_
_atom_site_aniso_label
_atom_site_aniso_U_11
_atom_site_aniso_U_22
_atom_site_aniso_U_33
_atom_site_aniso_U_23
_atom_site_aniso_U_13
_atom_site_aniso_U_12
Pt01 0.02554(4) 0.04715(6) 0.02358(4) 0.00037(6) 0.00721(3) -0.00227(6)
N01 0.0534(11) 0.0547(13) 0.0526(11) 0.0031(10) 0.0284(10) -0.0030(10)
N02 0.0419(8) 0.0730(13) 0.0408(8) 0.0062(11) 0.0202(7) 0.0039(11)
C02 0.0316(7) 0.0520(11) 0.0312(7) 0.0041(11) 0.0095(6) -0.0002(11)
C01 0.0343(9) 0.0582(14) 0.0338(9) -0.0003(9) 0.0156(7) -0.0050(9)
C1 0.0442(11) 0.0565(14) 0.0485(12) -0.0093(10) 0.0230(10) 0.0017(10)
C2 0.0390(10) 0.0393(11) 0.0387(10) -0.0046(8) 0.0167(8) -0.0003(8)
C3 0.0337(9) 0.0293(9) 0.0296(8) -0.0045(7) 0.0126(7) 0.0029(7)
C4 0.0406(10) 0.0356(10) 0.0453(11) -0.0091(8) 0.0209(9) -0.0091(8)
C5 0.0376(9) 0.0319(10) 0.0482(11) 0.0084(8) 0.0201(9) 0.0097(8)
C6 0.0394(10) 0.0523(13) 0.0244(8) -0.0053(8) 0.0064(8) 0.0039(9)
C7 0.0419(10) 0.0284(9) 0.0389(10) -0.0075(8) 0.0161(8) -0.0036(8)
C8 0.0439(10) 0.0291(9) 0.0382(9) 0.0067(7) 0.0206(8) 0.0054(8)
C9 0.0333(9) 0.0490(12) 0.0271(8) -0.0051(8) 0.0060(7) 0.0055(8)
C10 0.0292(8) 0.0257(8) 0.0249(7) -0.0012(6) 0.0089(6) 0.0028(6)
C11 0.0329(8) 0.0335(10) 0.0286(8) -0.0027(7) 0.0076(7) 0.0021(7)
C12 0.0314(8) 0.0405(11) 0.0316(8) -0.0041(8) 0.0081(7) 0.0027(8)
C13 0.0248(7) 0.0560(14) 0.0275(8) -0.0042(7) 0.0063(6) 0.0056(7)
C14 0.0287(9) 0.0512(13) 0.0487(12) -0.0094(10) 0.0124(8) 0.0005(9)
C15 0.0388(11) 0.0556(15) 0.0617(15) -0.0184(12) 0.0102(11) 0.0071(11)
N16 0.0354(10) 0.0925(18) 0.0451(11) -0.0192(12) 0.0158(9) 0.0101(11)
C17 0.0395(12) 0.095(2) 0.0374(12) 0.0088(12) 0.0172(10) 0.0112(13)
C18 0.0392(11) 0.0583(14) 0.0372(10) 0.0084(10) 0.0117(9) 0.0113(10)
O21 0.0919(16) 0.110(2) 0.0670(13) 0.0071(12) 0.0518(13) 0.0431(14)

loop_
_atom_type_symbol
_atom_type_description
_atom_type_scat_dispersion_real
_atom_type_scat_dispersion_imag
_atom_type_scat_source
C C 0.0033 0.0016 'International Tables Vol C Tables 4.2.6.8 and 6.1.1.4'
H H 0.0000 0.0000 'International Tables Vol C Tables 4.2.6.8 and 6.1.1.4'
N N 0.0061 0.0033 'International Tables Vol C Tables 4.2.6.8 and 6.1.1.4'
O O 0.0106 0.0060 'International Tables Vol C Tables 4.2.6.8 and 6.1.1.4'
Pt Pt -1.7033 8.3905 'International Tables Vol C Tables 4.2.6.8 and 6.1.1.4'

loop_
_geom_angle_atom_site_label_1
_geom_angle_atom_site_label_2
_geom_angle_atom_site_label_3
_geom_angle
_geom_angle_site_symmetry_1
_geom_angle_site_symmetry_3
C01 Pt01 C01 180.0 . 3_566
C01 Pt01 C02 89.44(9) . .
C01 Pt01 C02 90.56(9) 3_566 .
C01 Pt01 C02 90.56(9) . 3_566
C01 Pt01 C02 89.44(9) 3_566 3_566
C02 Pt01 C02 180.0 . 3_566
N02 C02 Pt01 177.86(18) . .
N01 C01 Pt01 178.44(19) . .
C2 C1 H1 180.0 . .
C1 C2 C3 177.2(2) . .
C2 C3 C6 109.92(16) . .
C2 C3 C4 110.39(16) . .
C6 C3 C4 108.83(16) . .
C2 C3 C5 111.55(16) . .
C6 C3 C5 108.00(17) . .
C4 C3 C5 108.07(16) . .
C7 C4 C3 110.53(16) . .
C7 C4 H4A 109.5 . .
C3 C4 H4A 109.5 . .
C7 C4 H4B 109.5 . .
C3 C4 H4B 109.5 . .
H4A C4 H4B 108.1 . .
C8 C5 C3 110.68(15) . .
C8 C5 H5A 109.5 . .
C3 C5 H5A 109.5 . .
C8 C5 H5B 109.5 . .
C3 C5 H5B 109.5 . .
H5A C5 H5B 108.1 . .
C9 C6 C3 110.78(15) . .
C9 C6 H6A 109.5 . .
C3 C6 H6A 109.5 . .
C9 C6 H6B 109.5 . .
C3 C6 H6B 109.5 . .
H6A C6 H6B 108.1 . .
C4 C7 C10 110.17(15) . .
C4 C7 H7A 109.6 . .
C10 C7 H7A 109.6 . .
C4 C7 H7B 109.6 . .
C10 C7 H7B 109.6 . .
H7A C7 H7B 108.1 . .
C5 C8 C10 110.05(15) . .
C5 C8 H8A 109.7 . .
C10 C8 H8A 109.7 . .
C5 C8 H8B 109.7 . .
C10 C8 H8B 109.7 . .
H8A C8 H8B 108.2 . .
C6 C9 C10 109.98(15) . .
C6 C9 H9A 109.7 . .
C10 C9 H9A 109.7 . .
C6 C9 H9B 109.7 . .
C10 C9 H9B 109.7 . .
H9A C9 H9B 108.2 . .
C11 C10 C8 111.80(15) . .
C11 C10 C7 109.25(15) . .
C8 C10 C7 108.10(15) . .
C11 C10 C9 109.58(14) . .
C8 C10 C9 108.60(15) . .
C7 C10 C9 109.48(15) . .
C12 C11 C10 177.2(2) . .
C11 C12 C13 176.9(2) . .
C18 C13 C14 118.41(19) . .
C18 C13 C12 120.8(2) . .
C14 C13 C12 120.75(19) . .
C15 C14 C13 119.4(2) . .
C15 C14 H14 120.3 . .
C13 C14 H14 120.3 . .
N16 C15 C14 119.4(2) . .
N16 C15 H15 120.3 . .
C14 C15 H15 120.3 . .
C17 N16 C15 123.6(2) . .
C17 N16 H16 118.2 . .
C15 N16 H16 118.2 . .
N16 C17 C18 119.2(3) . .
N16 C17 H17 120.4 . .
C18 C17 H17 120.4 . .
C17 C18 C13 119.9(2) . .
C17 C18 H18 120.0 . .
C13 C18 H18 120.0 . .
H21A O21 H21B 108(4) . .

loop_
_geom_bond_atom_site_label_1
_geom_bond_atom_site_label_2
_geom_bond_distance
_geom_bond_site_symmetry_2
Pt01 C01 1.981(3) .
Pt01 C01 1.981(3) 3_566
Pt01 C02 1.9943(18) .
Pt01 C02 1.9943(18) 3_566
N01 C01 1.151(3) .
N02 C02 1.149(2) .
C1 C2 1.183(3) .
C1 H1 0.9300 .
C2 C3 1.473(3) .
C3 C6 1.533(3) .
C3 C4 1.536(3) .
C3 C5 1.541(3) .
C4 C7 1.534(3) .
C4 H4A 0.9700 .
C4 H4B 0.9700 .
C5 C8 1.531(3) .
C5 H5A 0.9700 .
C5 H5B 0.9700 .
C6 C9 1.531(3) .
C6 H6A 0.9700 .
C6 H6B 0.9700 .
C7 C10 1.535(3) .
C7 H7A 0.9700 .
C7 H7B 0.9700 .
C8 C10 1.534(2) .
C8 H8A 0.9700 .
C8 H8B 0.9700 .
C9 C10 1.537(2) .
C9 H9A 0.9700 .
C9 H9B 0.9700 .
C10 C11 1.462(2) .
C11 C12 1.194(3) .
C12 C13 1.426(3) .
C13 C18 1.394(3) .
C13 C14 1.397(3) .
C14 C15 1.366(3) .
C14 H14 0.9300 .
C15 N16 1.336(4) .
C15 H15 0.9300 .
N16 C17 1.325(4) .
N16 H16 0.8600 .
C17 C18 1.367(3) .
C17 H17 0.9300 .
C18 H18 0.9300 .
O21 H21A 0.79(3) .
O21 H21B 0.79(3) .
